data_4336699
loop_
_publ_author_name
'Charalampos Triantis'
'Theodoros Tsotakos'
'Charalampos Tsoukalas'
'Marina Sagnou'
'Catherine Raptopoulou'
'Aris Terzis'
'Vassilis Psycharis'
'Maria Pelecanou'
'Ioannis Pirmettis'
'Minas Papadopoulos'

_publ_section_title
;
 Synthesis and Characterization of fac-[M(CO)3(P)(OO)] and
 cis-trans-[M(CO)2(P)2(OO)] Complexes (M = Re,99mTc) with Acetylacetone
 and Curcumin as OO Donor Bidentate Ligands
;
_journal_name_full 'Inorganic Chemistry'
_journal_page_first 12995
_journal_page_last 13003
_journal_paper_doi 10.1021/ic401503b
_journal_volume 52
_journal_year 2013
_chemical_formula_sum 'C21 H20 O5 P Re'
_chemical_formula_weight 569.54
_chemical_name_systematic
;
 ?
;
_space_group_IT_number 2
_symmetry_cell_setting triclinic
_symmetry_space_group_name_Hall '-P 1'
_symmetry_space_group_name_H-M 'P -1'
_atom_sites_solution_hydrogens geom
_atom_sites_solution_primary direct
_atom_sites_solution_secondary difmap
_audit_creation_method SHELXL-97
_cell_angle_alpha 81.1711(9)
_cell_angle_beta 85.3477(9)
_cell_angle_gamma 85.7727(8)
_cell_formula_units_Z 2
_cell_length_a 8.15627(15)
_cell_length_b 8.77185(16)
_cell_length_c 14.6828(3)
_cell_measurement_reflns_used 13051
_cell_measurement_temperature 160(2)
_cell_measurement_theta_max 71.73
_cell_measurement_theta_min 7.25
_cell_volume 1032.62(3)
_computing_cell_refinement 'CrystalClear, Rigaku MSC, 2005'
_computing_data_collection 'CrystalClear, Rigaku MSC, 2005'
_computing_data_reduction 'CrystalClear, Rigaku MSC, 2005'
_computing_structure_refinement 'SHELXL-97 (Sheldrick, 1997)'
_computing_structure_solution 'SHELXS-97 (Sheldrick, 1997)'
_diffrn_ambient_temperature 160(2)
_diffrn_measured_fraction_theta_full 0.928
_diffrn_measured_fraction_theta_max 0.928
_diffrn_measurement_device_type 'Rigaku R-AXIS SPIDER IPDS'
_diffrn_measurement_method '\q scans'
_diffrn_radiation_monochromator graphite
_diffrn_radiation_source 'fine-focus sealed tube'
_diffrn_radiation_type CuK\a
_diffrn_radiation_wavelength 1.54186
_diffrn_reflns_av_R_equivalents 0.1062
_diffrn_reflns_av_sigmaI/netI 0.0852
_diffrn_reflns_limit_h_max 9
_diffrn_reflns_limit_h_min -9
_diffrn_reflns_limit_k_max 10
_diffrn_reflns_limit_k_min -10
_diffrn_reflns_limit_l_max 16
_diffrn_reflns_limit_l_min -17
_diffrn_reflns_number 13328
_diffrn_reflns_theta_full 64.97
_diffrn_reflns_theta_max 64.97
_diffrn_reflns_theta_min 7.25
_exptl_absorpt_coefficient_mu 12.493
_exptl_absorpt_correction_T_max 1.000
_exptl_absorpt_correction_T_min 0.332
_exptl_absorpt_correction_type empirical
_exptl_absorpt_process_details 'CrystalClear, Rigaku MSC, 2005'
_exptl_crystal_colour colorless
_exptl_crystal_density_diffrn 1.832
_exptl_crystal_description parallelepiped
_exptl_crystal_F_000 552
_exptl_crystal_size_max 0.44
_exptl_crystal_size_mid 0.23
_exptl_crystal_size_min 0.04
_refine_diff_density_max 1.570
_refine_diff_density_min -1.567
_refine_diff_density_rms 0.172
_refine_ls_extinction_method none
_refine_ls_goodness_of_fit_ref 1.034
_refine_ls_hydrogen_treatment mixed
_refine_ls_matrix_type full
_refine_ls_number_parameters 297
_refine_ls_number_reflns 3267
_refine_ls_number_restraints 0
_refine_ls_restrained_S_all 1.034
_refine_ls_R_factor_all 0.0408
_refine_ls_R_factor_gt 0.0398
_refine_ls_shift/su_max 0.001
_refine_ls_shift/su_mean 0.000
_refine_ls_structure_factor_coef Fsqd
_refine_ls_weighting_details 'calc w=1/[\s^2^(Fo^2^)+(0.0217P)^2^+1.6081P] where P=(Fo^2^+2Fc^2^)/3'
_refine_ls_weighting_scheme calc
_refine_ls_wR_factor_gt 0.0902
_refine_ls_wR_factor_ref 0.0910
_reflns_number_gt 3156
_reflns_number_total 3267
_reflns_threshold_expression >2sigma(I)
_cod_data_source_file ic401503b_si_002_2.cif
_cod_data_source_block compound4
_cod_database_code 4336699

loop_
_symmetry_equiv_pos_as_xyz
'x, y, z'
'-x, -y, -z'

loop_
_atom_site_label
_atom_site_type_symbol
_atom_site_fract_x
_atom_site_fract_y
_atom_site_fract_z
_atom_site_U_iso_or_equiv
_atom_site_adp_type
_atom_site_occupancy
_atom_site_symmetry_multiplicity
_atom_site_calc_flag
_atom_site_refinement_flags
Re1 Re 0.89218(2) 0.34705(3) 0.256305(16) 0.02207(13) Uani 1 1 d .
P1 P 1.02031(17) 0.08540(17) 0.29984(11) 0.0231(4) Uani 1 1 d .
O1 O 1.0972(5) 0.4332(5) 0.3090(3) 0.0278(10) Uani 1 1 d .
O2 O 1.0390(5) 0.3561(5) 0.1300(3) 0.0337(11) Uani 1 1 d .
C19 C 0.7980(7) 0.5580(8) 0.2220(5) 0.0315(16) Uani 1 1 d .
C20 C 0.7194(7) 0.2685(7) 0.2029(5) 0.0271(15) Uani 1 1 d .
C21 C 0.7707(7) 0.3311(7) 0.3725(5) 0.0297(16) Uani 1 1 d .
C1 C 1.3488(7) 0.5426(7) 0.3186(5) 0.0344(16) Uani 1 1 d .
H1A H 1.3013 0.5436 0.3820 0.045 Uiso 1 1 calc R
H1B H 1.3685 0.6486 0.2896 0.045 Uiso 1 1 calc R
H1C H 1.4533 0.4798 0.3196 0.045 Uiso 1 1 calc R
C2 C 1.2321(7) 0.4757(6) 0.2649(4) 0.0275(14) Uani 1 1 d .
C3 C 1.2758(7) 0.4637(8) 0.1732(5) 0.0355(17) Uani 1 1 d .
C4 C 1.1836(7) 0.4052(7) 0.1114(5) 0.0329(15) Uani 1 1 d .
C5 C 1.2539(8) 0.3969(9) 0.0145(5) 0.0461(19) Uani 1 1 d .
H5A H 1.1747 0.3527 -0.0192 0.060 Uiso 1 1 calc R
H5B H 1.3567 0.3314 0.0161 0.060 Uiso 1 1 calc R
H5C H 1.2764 0.5010 -0.0167 0.060 Uiso 1 1 calc R
C6 C 0.8847(6) -0.0642(7) 0.3535(4) 0.0249(14) Uani 1 1 d .
C7 C 0.7156(7) -0.0360(8) 0.3711(5) 0.0271(15) Uani 1 1 d .
C8 C 0.6195(7) -0.1531(8) 0.4156(5) 0.0353(18) Uani 1 1 d .
C9 C 0.6885(7) -0.2986(7) 0.4429(4) 0.0269(14) Uani 1 1 d .
C10 C 0.8563(7) -0.3290(7) 0.4268(4) 0.0299(15) Uani 1 1 d .
C11 C 0.9529(7) -0.2135(7) 0.3825(4) 0.0260(14) Uani 1 1 d .
C12 C 1.1295(6) -0.0028(6) 0.2059(4) 0.0257(14) Uani 1 1 d .
C13 C 1.0413(8) -0.0674(8) 0.1461(5) 0.0381(17) Uani 1 1 d .
C14 C 1.1217(9) -0.1316(9) 0.0724(5) 0.048(2) Uani 1 1 d .
C15 C 1.2926(9) -0.1330(8) 0.0588(5) 0.0434(19) Uani 1 1 d .
C16 C 1.3795(9) -0.0660(8) 0.1148(5) 0.0466(19) Uani 1 1 d .
C17 C 1.2994(7) -0.0010(8) 0.1889(5) 0.0344(16) Uani 1 1 d .
C18 C 1.1723(6) 0.0787(7) 0.3853(4) 0.0324(15) Uani 1 1 d .
H18A H 1.1221 0.1243 0.4387 0.042 Uiso 1 1 calc R
H18B H 1.2664 0.1372 0.3578 0.042 Uiso 1 1 calc R
H18C H 1.2100 -0.0290 0.4055 0.042 Uiso 1 1 calc R
O3 O 0.7293(5) 0.6792(5) 0.2041(3) 0.0399(12) Uani 1 1 d .
O4 O 0.6158(5) 0.2201(5) 0.1673(3) 0.0427(12) Uani 1 1 d .
O5 O 0.6990(5) 0.3188(5) 0.4459(3) 0.0344(11) Uani 1 1 d .
H3 H 1.377(8) 0.490(7) 0.151(5) 0.05(2) Uiso 1 1 d .
H7 H 0.673(7) 0.042(6) 0.361(4) 0.019(17) Uiso 1 1 d .
H8 H 0.510(7) -0.120(6) 0.426(4) 0.021(15) Uiso 1 1 d .
H9 H 0.625(7) -0.375(6) 0.464(4) 0.027(16) Uiso 1 1 d .
H10 H 0.912(7) -0.428(7) 0.440(4) 0.035(17) Uiso 1 1 d .
H11 H 1.062(7) -0.242(7) 0.365(4) 0.039(18) Uiso 1 1 d .
H13 H 0.933(8) -0.065(7) 0.162(4) 0.039(18) Uiso 1 1 d .
H14 H 1.043(6) -0.190(6) 0.036(4) 0.032(16) Uiso 1 1 d .
H15 H 1.356(6) -0.184(6) 0.012(4) 0.026(15) Uiso 1 1 d .
H16 H 1.518(10) -0.076(9) 0.126(6) 0.09(3) Uiso 1 1 d .
H17 H 1.358(7) 0.043(7) 0.229(5) 0.044(19) Uiso 1 1 d .

loop_
_atom_site_aniso_label
_atom_site_aniso_U_11
_atom_site_aniso_U_22
_atom_site_aniso_U_33
_atom_site_aniso_U_23
_atom_site_aniso_U_13
_atom_site_aniso_U_12
Re1 0.01718(17) 0.0242(2) 0.0258(2) -0.00740(16) 0.00134(13) -0.00328(13)
P1 0.0179(7) 0.0249(8) 0.0278(10) -0.0086(8) -0.0009(6) -0.0019(6)
O1 0.023(2) 0.030(2) 0.031(3) -0.007(2) 0.0009(18) -0.0049(18)
O2 0.030(2) 0.038(3) 0.033(3) -0.009(2) 0.007(2) -0.0056(19)
C19 0.031(3) 0.040(4) 0.027(4) -0.013(3) 0.004(3) -0.013(3)
C20 0.023(3) 0.024(3) 0.032(4) -0.002(3) 0.005(3) 0.002(2)
C21 0.019(3) 0.025(3) 0.046(5) -0.010(3) 0.003(3) -0.002(2)
C1 0.025(3) 0.037(4) 0.042(4) -0.005(3) -0.004(3) -0.008(3)
C2 0.024(3) 0.022(3) 0.036(4) -0.001(3) -0.001(3) 0.000(2)
C3 0.020(3) 0.048(4) 0.037(5) 0.000(4) 0.005(3) -0.008(3)
C4 0.021(3) 0.038(4) 0.039(4) -0.008(3) 0.003(3) 0.003(3)
C5 0.034(3) 0.074(5) 0.029(4) -0.007(4) 0.006(3) -0.008(3)
C6 0.019(3) 0.033(3) 0.025(4) -0.013(3) 0.003(2) -0.007(2)
C7 0.023(3) 0.028(4) 0.030(4) -0.006(3) -0.001(3) 0.003(3)
C8 0.019(3) 0.042(4) 0.048(5) -0.018(4) 0.004(3) -0.007(3)
C9 0.030(3) 0.024(3) 0.027(4) -0.006(3) 0.001(3) -0.005(3)
C10 0.035(3) 0.027(3) 0.029(4) -0.009(3) -0.002(3) -0.002(3)
C11 0.019(3) 0.028(3) 0.031(4) -0.008(3) -0.002(3) 0.005(2)
C12 0.021(3) 0.024(3) 0.033(4) -0.011(3) 0.004(2) -0.003(2)
C13 0.030(4) 0.050(4) 0.037(5) -0.016(4) -0.004(3) -0.001(3)
C14 0.059(5) 0.046(4) 0.044(5) -0.023(4) -0.001(4) -0.005(4)
C15 0.051(4) 0.039(4) 0.038(5) -0.011(4) 0.016(3) 0.007(3)
C16 0.041(4) 0.043(4) 0.051(5) -0.004(4) 0.017(4) 0.000(3)
C17 0.028(3) 0.047(4) 0.028(4) -0.004(3) 0.003(3) -0.008(3)
C18 0.024(3) 0.037(3) 0.040(4) -0.014(3) -0.004(3) -0.001(3)
O3 0.042(3) 0.029(2) 0.048(3) -0.007(2) -0.006(2) 0.003(2)
O4 0.030(2) 0.051(3) 0.053(3) -0.018(3) -0.013(2) -0.007(2)
O5 0.038(2) 0.031(2) 0.033(3) -0.006(2) 0.013(2) -0.0095(19)

loop_
_atom_type_symbol
_atom_type_description
_atom_type_scat_dispersion_real
_atom_type_scat_dispersion_imag
_atom_type_scat_source
C C 0.0181 0.0091 'International Tables Vol C Tables 4.2.6.8 and 6.1.1.4'
H H 0.0000 0.0000 'International Tables Vol C Tables 4.2.6.8 and 6.1.1.4'
O O 0.0492 0.0322 'International Tables Vol C Tables 4.2.6.8 and 6.1.1.4'
P P 0.2955 0.4335 'International Tables Vol C Tables 4.2.6.8 and 6.1.1.4'
Re Re -5.2083 5.8923 'International Tables Vol C Tables 4.2.6.8 and 6.1.1.4'

loop_
_geom_angle_atom_site_label_1
_geom_angle_atom_site_label_2
_geom_angle_atom_site_label_3
_geom_angle
C20 Re1 C21 91.2(3)
C20 Re1 C19 90.2(2)
C21 Re1 C19 90.8(3)
C20 Re1 O2 90.5(2)
C21 Re1 O2 176.6(2)
C19 Re1 O2 92.0(2)
C20 Re1 O1 176.35(18)
C21 Re1 O1 92.3(2)
C19 Re1 O1 90.6(2)
O2 Re1 O1 85.92(16)
C20 Re1 P1 91.70(19)
C21 Re1 P1 89.9(2)
C19 Re1 P1 177.95(16)
O2 Re1 P1 87.21(13)
O1 Re1 P1 87.40(12)
C12 P1 C6 102.5(2)
C12 P1 C18 104.6(3)
C6 P1 C18 102.4(3)
C12 P1 Re1 115.8(2)
C6 P1 Re1 117.13(19)
C18 P1 Re1 112.76(19)
C2 O1 Re1 127.9(4)
C4 O2 Re1 128.0(4)
O3 C19 Re1 174.4(5)
O4 C20 Re1 177.8(5)
O5 C21 Re1 178.1(6)
C2 C1 H1A 109.5
C2 C1 H1B 109.5
H1A C1 H1B 109.5
C2 C1 H1C 109.5
H1A C1 H1C 109.5
H1B C1 H1C 109.5
O1 C2 C3 125.3(5)
O1 C2 C1 115.9(5)
C3 C2 C1 118.8(5)
C2 C3 C4 127.4(5)
C2 C3 H3 117(4)
C4 C3 H3 115(4)
O2 C4 C3 125.3(6)
O2 C4 C5 114.8(5)
C3 C4 C5 119.8(5)
C4 C5 H5A 109.5
C4 C5 H5B 109.5
H5A C5 H5B 109.5
C4 C5 H5C 109.5
H5A C5 H5C 109.5
H5B C5 H5C 109.5
C7 C6 C11 117.7(5)
C7 C6 P1 123.1(5)
C11 C6 P1 119.1(4)
C8 C7 C6 120.5(6)
C8 C7 H7 116(5)
C6 C7 H7 123(5)
C9 C8 C7 120.8(6)
C9 C8 H8 126(3)
C7 C8 H8 113(3)
C8 C9 C10 119.7(6)
C8 C9 H9 120(4)
C10 C9 H9 120(4)
C11 C10 C9 119.9(6)
C11 C10 H10 115(4)
C9 C10 H10 125(4)
C10 C11 C6 121.3(5)
C10 C11 H11 117(4)
C6 C11 H11 121(4)
C13 C12 C17 118.1(5)
C13 C12 P1 119.7(4)
C17 C12 P1 122.1(4)
C12 C13 C14 120.8(6)
C12 C13 H13 112(4)
C14 C13 H13 127(4)
C15 C14 C13 119.9(6)
C15 C14 H14 126(3)
C13 C14 H14 114(3)
C16 C15 C14 119.9(6)
C16 C15 H15 116(3)
C14 C15 H15 124(3)
C15 C16 C17 120.4(6)
C15 C16 H16 131(4)
C17 C16 H16 107(4)
C12 C17 C16 120.9(6)
C12 C17 H17 118(4)
C16 C17 H17 121(4)
P1 C18 H18A 109.5
P1 C18 H18B 109.5
H18A C18 H18B 109.5
P1 C18 H18C 109.5
H18A C18 H18C 109.5
H18B C18 H18C 109.5

loop_
_geom_bond_atom_site_label_1
_geom_bond_atom_site_label_2
_geom_bond_distance
Re1 C20 1.888(6)
Re1 C21 1.894(7)
Re1 C19 1.958(7)
Re1 O2 2.118(4)
Re1 O1 2.131(4)
Re1 P1 2.4643(16)
P1 C12 1.822(5)
P1 C6 1.823(6)
P1 C18 1.827(6)
O1 C2 1.281(6)
O2 C4 1.280(6)
C19 O3 1.167(7)
C20 O4 1.166(7)
C21 O5 1.177(8)
C1 C2 1.490(7)
C1 H1A 0.9800
C1 H1B 0.9800
C1 H1C 0.9800
C2 C3 1.382(8)
C3 C4 1.401(8)
C3 H3 0.89(6)
C4 C5 1.500(8)
C5 H5A 0.9800
C5 H5B 0.9800
C5 H5C 0.9800
C6 C7 1.393(7)
C6 C11 1.402(8)
C7 C8 1.388(9)
C7 H7 0.74(5)
C8 C9 1.371(9)
C8 H8 0.93(5)
C9 C10 1.383(8)
C9 H9 0.88(6)
C10 C11 1.380(8)
C10 H10 0.95(6)
C11 H11 0.93(6)
C12 C13 1.388(8)
C12 C17 1.388(7)
C13 C14 1.391(9)
C13 H13 0.90(6)
C14 C15 1.391(10)
C14 H14 1.07(5)
C15 C16 1.353(10)
C15 H15 0.97(5)
C16 C17 1.398(8)
C16 H16 1.15(8)
C17 H17 0.93(6)
C18 H18A 0.9800
C18 H18B 0.9800
C18 H18C 0.9800
